data_2240113
loop_
_publ_author_name
Jin-Long
'Ebihara, Masahiro'

_publ_section_title
;
 Crystal structure of
 dichlorido[2-(1<i>H</i>-imidazol-2-yl-\k<i>N</i>^3^)imidazolato-\k<i>N</i>]bis(tri-<i>n</i>-butylphosphane-\k<i>P</i>)rhodium(III)
;
_journal_coeditor_code FF2131
_journal_issue 11
_journal_name_full 'Acta Crystallographica Section E'
_journal_page_first 362
_journal_page_last 364
_journal_paper_doi 10.1107/S1600536814022454
_journal_volume 70
_journal_year 2014
_chemical_formula_iupac '[Rh (C6 H5 N4) Cl2 (C12 H27 P)2]'
_chemical_formula_moiety 'C30 H59 Cl2 N4 P2 Rh'
_chemical_formula_sum 'C30 H59 Cl2 N4 P2 Rh'
_chemical_formula_weight 711.56
_chemical_name_systematic
Dichlorido[2-(1<i>H</i>-imidazol-2-yl-\k<i>N</i>^3^)imidazolido-\k<i>N</i>]bis(tri-<i>n</i>-butylphosphane-\k<i>P</i>)rhodium(III)
_space_group_IT_number 14
_symmetry_cell_setting monoclinic
_symmetry_space_group_name_Hall '-P 2ybc'
_symmetry_space_group_name_H-M 'P 1 21/c 1'
_atom_sites_solution_hydrogens geom
_atom_sites_solution_primary direct
_atom_sites_solution_secondary difmap
_audit_creation_method SHELXL-97
_cell_angle_alpha 90.00
_cell_angle_beta 97.233(3)
_cell_angle_gamma 90.00
_cell_formula_units_Z 4
_cell_length_a 11.969(2)
_cell_length_b 18.725(3)
_cell_length_c 16.894(3)
_cell_measurement_reflns_used 11010
_cell_measurement_temperature 296.1500
_cell_measurement_theta_max 27.4816
_cell_measurement_theta_min 3.2640
_cell_volume 3756.1(11)
_computing_cell_refinement
;
CrystalClear (Molecular Structure Corporation & Rigaku, 2008)
;
_computing_data_collection
;
CrystalClear (Molecular Structure Corporation & Rigaku, 2008)
;
_computing_data_reduction
;
CrystalClear (Molecular Structure Corporation & Rigaku, 2008)
;
_computing_molecular_graphics
;
Mercury (Macrae <i>et al.</i>,  2008)
;
_computing_publication_material
;
<i>Yadokari-XG 2009</i> (Wakita, 2001; Kabuto <i>et al.</i>,
2009)
;
_computing_structure_refinement
;
SHELXL97 (Sheldrick, 2008)
;
_computing_structure_solution
;
SIR97 (Altomare <i>et al.</i>,  1999)
;
_diffrn_ambient_temperature 296(2)
_diffrn_detector_area_resol_mean 14.6306
_diffrn_measured_fraction_theta_full 0.993
_diffrn_measured_fraction_theta_max 0.993
_diffrn_measurement_device_type 'Rigaku/MSC Mercury CCD'
_diffrn_measurement_method \w
_diffrn_radiation_monochromator 'Graphite Monochromator'
_diffrn_radiation_source 'Rotating Anode'
_diffrn_radiation_type 'Mo K\a'
_diffrn_radiation_wavelength 0.71075
_diffrn_reflns_av_R_equivalents 0.0246
_diffrn_reflns_av_sigmaI/netI 0.0259
_diffrn_reflns_limit_h_max 15
_diffrn_reflns_limit_h_min -15
_diffrn_reflns_limit_k_max 24
_diffrn_reflns_limit_k_min -23
_diffrn_reflns_limit_l_max 13
_diffrn_reflns_limit_l_min -21
_diffrn_reflns_number 28742
_diffrn_reflns_theta_full 27.48
_diffrn_reflns_theta_max 27.48
_diffrn_reflns_theta_min 3.43
_exptl_absorpt_coefficient_mu 0.706
_exptl_absorpt_correction_T_max 0.8706
_exptl_absorpt_correction_T_min 0.7624
_exptl_absorpt_correction_type numerical
_exptl_absorpt_process_details
;
(<i>NUMABS</i>; Higashi, 1999)
;
_exptl_crystal_colour yellow
_exptl_crystal_density_diffrn 1.258
_exptl_crystal_density_method 'not measured'
_exptl_crystal_description prism
_exptl_crystal_F_000 1504
_exptl_crystal_size_max 0.43
_exptl_crystal_size_mid 0.43
_exptl_crystal_size_min 0.28
_refine_diff_density_max 1.122
_refine_diff_density_min -0.604
_refine_ls_extinction_method none
_refine_ls_goodness_of_fit_ref 1.120
_refine_ls_hydrogen_treatment mixed
_refine_ls_matrix_type full
_refine_ls_number_parameters 362
_refine_ls_number_reflns 8556
_refine_ls_number_restraints 0
_refine_ls_restrained_S_all 1.120
_refine_ls_R_factor_all 0.0431
_refine_ls_R_factor_gt 0.0385
_refine_ls_shift/su_max 0.001
_refine_ls_shift/su_mean 0.000
_refine_ls_structure_factor_coef Fsqd
_refine_ls_weighting_details 'calc w=1/[\s^2^(Fo^2^)+(0.0491P)^2^+1.6706P] where P=(Fo^2^+2Fc^2^)/3'
_refine_ls_weighting_scheme calc
_refine_ls_wR_factor_gt 0.0962
_refine_ls_wR_factor_ref 0.1002
_reflns_number_gt 7761
_reflns_number_total 8556
_reflns_threshold_expression I>2\s(I)
_cod_data_source_file ff2131sup1.cf
_cod_data_source_block I
_cod_original_sg_symbol_H-M 'P 21/c'
_cod_database_code 2240113
_cod_database_fobs_code 2240113

loop_
_symmetry_equiv_pos_as_xyz
'x, y, z'
'-x, y+1/2, -z+1/2'
'-x, -y, -z'
'x, -y-1/2, z-1/2'

loop_
_atom_site_type_symbol
_atom_site_label
_atom_site_fract_x
_atom_site_fract_y
_atom_site_fract_z
_atom_site_U_iso_or_equiv
_atom_site_adp_type
_atom_site_calc_flag
_atom_site_refinement_flags
_atom_site_occupancy
_atom_site_symmetry_multiplicity
Rh Rh1 0.402953(14) 0.658731(8) 0.730531(9) 0.03314(7) Uani d . 1 1
N N1 0.46054(16) 0.55992(9) 0.70670(10) 0.0351(4) Uani d . 1 1
C C1 0.47455(19) 0.54765(11) 0.62971(12) 0.0342(4) Uani d . 1 1
N N2 0.51758(18) 0.48329(10) 0.61789(11) 0.0420(4) Uani d . 1 1
C C2 0.5319(2) 0.45319(12) 0.69256(14) 0.0453(5) Uani d . 1 1
H H2 0.5609 0.4078 0.7044 0.054 Uiso calc R 1 1
C C3 0.4973(2) 0.49954(12) 0.74676(14) 0.0420(5) Uani d . 1 1
H H3 0.4985 0.4914 0.8012 0.050 Uiso calc R 1 1
N N3 0.40158(17) 0.66435(9) 0.60900(11) 0.0362(4) Uani d . 1 1
C C4 0.44091(19) 0.60582(11) 0.57681(12) 0.0354(4) Uani d . 1 1
N N4 0.43859(19) 0.61395(11) 0.49801(11) 0.0415(4) Uani d . 1 1
C C5 0.3956(2) 0.68098(13) 0.47929(14) 0.0452(5) Uani d . 1 1
H H5 0.3840 0.7012 0.4287 0.054 Uiso calc R 1 1
C C6 0.3732(2) 0.71191(12) 0.54776(14) 0.0420(5) Uani d . 1 1
H H6 0.3437 0.7574 0.5526 0.050 Uiso calc R 1 1
Cl Cl1 0.41788(5) 0.63754(3) 0.86826(3) 0.04604(14) Uani d . 1 1
Cl Cl2 0.33479(6) 0.77629(3) 0.74172(4) 0.04849(15) Uani d . 1 1
P P1 0.21482(6) 0.61643(3) 0.72089(4) 0.04473(15) Uani d . 1 1
C C7 0.2076(2) 0.52534(14) 0.75887(17) 0.0509(6) Uani d . 1 1
H H7B 0.2536 0.4953 0.7292 0.061 Uiso calc R 1 1
H H7A 0.2422 0.5253 0.8140 0.061 Uiso calc R 1 1
C C8 0.0929(3) 0.49015(18) 0.7562(2) 0.0681(8) Uani d . 1 1
H H8B 0.0428 0.5219 0.7803 0.082 Uiso calc R 1 1
H H8A 0.0618 0.4829 0.7010 0.082 Uiso calc R 1 1
C C9 0.0976(4) 0.4194(2) 0.7991(3) 0.0923(12) Uani d . 1 1
H H9B 0.1572 0.3911 0.7809 0.111 Uiso calc R 1 1
H H9A 0.1183 0.4282 0.8556 0.111 Uiso calc R 1 1
C C10 -0.0076(5) 0.3763(3) 0.7890(3) 0.1197(18) Uani d . 1 1
H H10C -0.0655 0.4012 0.8123 0.180 Uiso calc R 1 1
H H10A 0.0062 0.3310 0.8149 0.180 Uiso calc R 1 1
H H10B -0.0314 0.3689 0.7332 0.180 Uiso calc R 1 1
C C11 0.1173(3) 0.66831(17) 0.7734(2) 0.0648(8) Uani d . 1 1
H H11B 0.1228 0.7179 0.7577 0.078 Uiso calc R 1 1
H H11A 0.0415 0.6525 0.7546 0.078 Uiso calc R 1 1
C C12 0.1322(3) 0.6655(2) 0.8633(2) 0.0830(11) Uani d . 1 1
H H12B 0.1286 0.6161 0.8801 0.100 Uiso calc R 1 1
H H12A 0.2063 0.6836 0.8832 0.100 Uiso calc R 1 1
C C13 0.0456(4) 0.7075(3) 0.8997(3) 0.1032(14) Uani d . 1 1
H H13B -0.0286 0.6925 0.8759 0.124 Uiso calc R 1 1
H H13A 0.0540 0.7576 0.8871 0.124 Uiso calc R 1 1
C C14 0.0531(5) 0.6995(3) 0.9884(3) 0.128(2) Uani d . 1 1
H H14C 0.0302 0.6522 1.0011 0.192 Uiso calc R 1 1
H H14A 0.0046 0.7338 1.0090 0.192 Uiso calc R 1 1
H H14B 0.1294 0.7075 1.0120 0.192 Uiso calc R 1 1
C C15 0.1371(3) 0.61606(17) 0.61953(19) 0.0631(8) Uani d . 1 1
H H15B 0.0575 0.6122 0.6243 0.076 Uiso calc R 1 1
H H15A 0.1487 0.6619 0.5951 0.076 Uiso calc R 1 1
C C16 0.1666(3) 0.55842(18) 0.56344(19) 0.0663(8) Uani d . 1 1
H H16B 0.1340 0.5137 0.5783 0.080 Uiso calc R 1 1
H H16A 0.2478 0.5525 0.5698 0.080 Uiso calc R 1 1
C C17 0.1262(4) 0.5735(2) 0.4762(2) 0.0876(12) Uani d . 1 1
H H17B 0.0446 0.5765 0.4691 0.105 Uiso calc R 1 1
H H17A 0.1553 0.6194 0.4620 0.105 Uiso calc R 1 1
C C18 0.1617(4) 0.5178(3) 0.4204(3) 0.1147(17) Uani d . 1 1
H H18C 0.2418 0.5113 0.4303 0.172 Uiso calc R 1 1
H H18A 0.1412 0.5330 0.3663 0.172 Uiso calc R 1 1
H H18B 0.1247 0.4734 0.4290 0.172 Uiso calc R 1 1
P P2 0.59041(5) 0.70149(3) 0.74918(4) 0.03851(13) Uani d . 1 1
C C19 0.6997(2) 0.63231(15) 0.76701(16) 0.0509(6) Uani d . 1 1
H H19B 0.6833 0.5953 0.7271 0.061 Uiso calc R 1 1
H H19A 0.7713 0.6535 0.7588 0.061 Uiso calc R 1 1
C C20 0.7131(3) 0.59719(17) 0.84883(18) 0.0597(7) Uani d . 1 1
H H20B 0.7373 0.6327 0.8891 0.072 Uiso calc R 1 1
H H20A 0.6408 0.5787 0.8596 0.072 Uiso calc R 1 1
C C21 0.7981(4) 0.5368(2) 0.8545(3) 0.0958(13) Uani d . 1 1
H H21B 0.7713 0.5000 0.8163 0.115 Uiso calc R 1 1
H H21A 0.8689 0.5547 0.8401 0.115 Uiso calc R 1 1
C C22 0.8184(5) 0.5042(4) 0.9368(4) 0.157(3) Uani d . 1 1
H H22C 0.8370 0.5412 0.9756 0.236 Uiso calc R 1 1
H H22A 0.8795 0.4707 0.9390 0.236 Uiso calc R 1 1
H H22B 0.7516 0.4799 0.9481 0.236 Uiso calc R 1 1
C C23 0.6346(2) 0.74769(14) 0.66276(15) 0.0498(6) Uani d . 1 1
H H23B 0.7160 0.7522 0.6709 0.060 Uiso calc R 1 1
H H23A 0.6151 0.7180 0.6160 0.060 Uiso calc R 1 1
C C24 0.5844(3) 0.82146(14) 0.64528(15) 0.0519(6) Uani d . 1 1
H H24B 0.6139 0.8540 0.6875 0.062 Uiso calc R 1 1
H H24A 0.5034 0.8190 0.6447 0.062 Uiso calc R 1 1
C C25 0.6111(3) 0.85031(15) 0.56556(17) 0.0597(7) Uani d . 1 1
H H25B 0.6920 0.8499 0.5649 0.072 Uiso calc R 1 1
H H25A 0.5776 0.8193 0.5231 0.072 Uiso calc R 1 1
C C26 0.5677(4) 0.92541(17) 0.55013(18) 0.0744(10) Uani d . 1 1
H H26C 0.4904 0.9278 0.5597 0.112 Uiso calc R 1 1
H H26A 0.5733 0.9382 0.4957 0.112 Uiso calc R 1 1
H H26B 0.6118 0.9579 0.5852 0.112 Uiso calc R 1 1
C C27 0.6197(2) 0.76403(14) 0.83187(15) 0.0466(5) Uani d . 1 1
H H27B 0.5681 0.8040 0.8226 0.056 Uiso calc R 1 1
H H27A 0.6039 0.7404 0.8803 0.056 Uiso calc R 1 1
C C28 0.7397(3) 0.79327(19) 0.84555(19) 0.0677(8) Uani d . 1 1
H H28B 0.7907 0.7542 0.8615 0.081 Uiso calc R 1 1
H H28A 0.7589 0.8118 0.7954 0.081 Uiso calc R 1 1
C C29 0.7582(4) 0.8510(2) 0.9074(3) 0.0898(12) Uani d . 1 1
H H29B 0.8341 0.8695 0.9079 0.108 Uiso calc R 1 1
H H29A 0.7064 0.8899 0.8920 0.108 Uiso calc R 1 1
C C30 0.7435(6) 0.8286(4) 0.9867(3) 0.145(3) Uani d . 1 1
H H30C 0.6670 0.8134 0.9878 0.217 Uiso calc R 1 1
H H30A 0.7600 0.8677 1.0230 0.217 Uiso calc R 1 1
H H30B 0.7935 0.7896 1.0024 0.217 Uiso calc R 1 1
H H4 0.451(3) 0.5844(17) 0.4666(19) 0.061(9) Uiso d . 1 1

loop_
_atom_site_aniso_label
_atom_site_aniso_U_11
_atom_site_aniso_U_22
_atom_site_aniso_U_33
_atom_site_aniso_U_12
_atom_site_aniso_U_13
_atom_site_aniso_U_23
Rh1 0.03979(11) 0.03010(10) 0.02944(10) 0.00293(6) 0.00400(7) -0.00268(6)
N1 0.0432(10) 0.0324(8) 0.0298(8) 0.0030(7) 0.0047(7) 0.0000(7)
C1 0.0420(12) 0.0289(9) 0.0316(10) 0.0009(8) 0.0045(8) -0.0015(8)
N2 0.0581(13) 0.0299(9) 0.0379(10) 0.0065(8) 0.0059(9) -0.0025(7)
C2 0.0613(16) 0.0306(10) 0.0434(12) 0.0060(10) 0.0036(11) 0.0045(9)
C3 0.0549(14) 0.0347(11) 0.0360(11) 0.0032(10) 0.0041(10) 0.0067(9)
N3 0.0468(11) 0.0300(9) 0.0312(9) 0.0042(7) 0.0025(8) 0.0005(7)
C4 0.0443(12) 0.0297(9) 0.0317(10) 0.0016(8) 0.0031(9) -0.0012(8)
N4 0.0594(13) 0.0364(10) 0.0290(9) 0.0034(9) 0.0061(8) -0.0018(8)
C5 0.0615(16) 0.0381(11) 0.0348(11) 0.0037(11) 0.0009(10) 0.0058(9)
C6 0.0555(14) 0.0298(10) 0.0394(11) 0.0051(10) 0.0003(10) 0.0028(9)
Cl1 0.0502(3) 0.0575(3) 0.0310(3) 0.0025(3) 0.0077(2) -0.0005(2)
Cl2 0.0539(4) 0.0342(3) 0.0575(4) 0.0056(2) 0.0076(3) -0.0092(2)
P1 0.0399(3) 0.0415(3) 0.0519(4) 0.0004(2) 0.0027(3) -0.0010(3)
C7 0.0523(15) 0.0420(12) 0.0586(15) -0.0024(11) 0.0080(12) 0.0012(11)
C8 0.0576(19) 0.0624(18) 0.086(2) -0.0136(14) 0.0139(16) 0.0066(16)
C9 0.091(3) 0.064(2) 0.127(3) -0.0124(19) 0.037(3) 0.008(2)
C10 0.128(4) 0.087(3) 0.149(5) -0.042(3) 0.036(4) 0.005(3)
C11 0.0482(16) 0.0554(16) 0.094(3) 0.0082(12) 0.0207(16) -0.0015(15)
C12 0.060(2) 0.101(3) 0.091(3) 0.0125(18) 0.0190(19) -0.026(2)
C13 0.088(3) 0.103(3) 0.126(4) 0.017(2) 0.043(3) -0.022(3)
C14 0.115(4) 0.155(5) 0.123(4) 0.011(4) 0.049(3) -0.040(4)
C15 0.0487(16) 0.0671(18) 0.0690(18) -0.0015(14) -0.0100(14) 0.0096(15)
C16 0.0539(18) 0.075(2) 0.0646(18) -0.0078(15) -0.0114(14) -0.0020(15)
C17 0.086(3) 0.104(3) 0.066(2) -0.016(2) -0.0176(19) 0.006(2)
C18 0.106(4) 0.163(5) 0.071(2) -0.029(3) -0.006(2) -0.021(3)
P2 0.0404(3) 0.0395(3) 0.0361(3) 0.0004(2) 0.0067(2) -0.0019(2)
C19 0.0420(14) 0.0545(15) 0.0571(15) 0.0074(11) 0.0100(11) -0.0025(12)
C20 0.0512(16) 0.0639(17) 0.0629(17) 0.0131(13) 0.0025(13) 0.0069(14)
C21 0.081(3) 0.100(3) 0.109(3) 0.048(2) 0.019(2) 0.029(2)
C22 0.157(6) 0.171(6) 0.144(5) 0.096(5) 0.021(4) 0.072(4)
C23 0.0569(16) 0.0526(14) 0.0415(13) -0.0067(12) 0.0131(11) 0.0012(11)
C24 0.0666(18) 0.0475(13) 0.0425(13) -0.0075(12) 0.0104(12) 0.0002(11)
C25 0.082(2) 0.0576(16) 0.0400(14) -0.0052(14) 0.0075(14) 0.0011(11)
C26 0.119(3) 0.0578(18) 0.0471(16) -0.0030(18) 0.0148(17) 0.0038(13)
C27 0.0490(14) 0.0469(13) 0.0433(13) -0.0029(11) 0.0031(10) -0.0054(10)
C28 0.0605(19) 0.080(2) 0.0615(18) -0.0184(16) 0.0024(14) -0.0104(16)
C29 0.084(3) 0.091(3) 0.091(3) -0.030(2) -0.006(2) -0.020(2)
C30 0.162(6) 0.194(6) 0.081(3) -0.081(5) 0.025(3) -0.039(4)

loop_
_atom_type_symbol
_atom_type_description
_atom_type_scat_dispersion_real
_atom_type_scat_dispersion_imag
_atom_type_scat_source
C C 0.0033 0.0016 'International Tables Vol C Tables 4.2.6.8 and 6.1.1.4'
H H 0.0000 0.0000 'International Tables Vol C Tables 4.2.6.8 and 6.1.1.4'
N N 0.0061 0.0033 'International Tables Vol C Tables 4.2.6.8 and 6.1.1.4'
P P 0.1023 0.0942 'International Tables Vol C Tables 4.2.6.8 and 6.1.1.4'
Cl Cl 0.1484 0.1585 'International Tables Vol C Tables 4.2.6.8 and 6.1.1.4'
Rh Rh -1.1178 0.9187 'International Tables Vol C Tables 4.2.6.8 and 6.1.1.4'

loop_
_geom_angle_atom_site_label_1
_geom_angle_atom_site_label_2
_geom_angle_atom_site_label_3
_geom_angle
N1 Rh1 N3 78.98(7)
N1 Rh1 Cl1 93.28(5)
N3 Rh1 Cl1 172.15(5)
N1 Rh1 Cl2 173.16(5)
N3 Rh1 Cl2 94.18(5)
Cl1 Rh1 Cl2 93.56(2)
N1 Rh1 P2 89.71(6)
N3 Rh1 P2 90.22(6)
Cl1 Rh1 P2 88.43(2)
Cl2 Rh1 P2 90.30(2)
N1 Rh1 P1 91.44(6)
N3 Rh1 P1 93.46(6)
Cl1 Rh1 P1 87.98(2)
Cl2 Rh1 P1 88.98(2)
P2 Rh1 P1 176.29(2)
C1 N1 C3 105.41(18)
C1 N1 Rh1 115.57(14)
C3 N1 Rh1 138.91(15)
N2 C1 N1 113.22(18)
N2 C1 C4 132.48(19)
N1 C1 C4 114.30(18)
C1 N2 C2 103.81(18)
C3 C2 N2 110.0(2)
C3 C2 H2 125.0
N2 C2 H2 125.0
N1 C3 C2 107.52(19)
N1 C3 H3 126.2
C2 C3 H3 126.2
C4 N3 C6 106.95(18)
C4 N3 Rh1 113.98(14)
C6 N3 Rh1 139.07(15)
N3 C4 N4 110.37(19)
N3 C4 C1 117.07(18)
N4 C4 C1 132.5(2)
C4 N4 C5 107.01(19)
C4 N4 H4 127(2)
C5 N4 H4 125(2)
C6 C5 N4 107.6(2)
C6 C5 H5 126.2
N4 C5 H5 126.2
C5 C6 N3 108.1(2)
C5 C6 H6 126.0
N3 C6 H6 126.0
C7 P1 C11 105.28(14)
C7 P1 C15 106.38(14)
C11 P1 C15 100.06(16)
C7 P1 Rh1 111.95(9)
C11 P1 Rh1 116.53(11)
C15 P1 Rh1 115.36(11)
C8 C7 P1 118.5(2)
C8 C7 H7B 107.7
P1 C7 H7B 107.7
C8 C7 H7A 107.7
P1 C7 H7A 107.7
H7B C7 H7A 107.1
C9 C8 C7 112.9(3)
C9 C8 H8B 109.0
C7 C8 H8B 109.0
C9 C8 H8A 109.0
C7 C8 H8A 109.0
H8B C8 H8A 107.8
C10 C9 C8 116.2(4)
C10 C9 H9B 108.2
C8 C9 H9B 108.2
C10 C9 H9A 108.2
C8 C9 H9A 108.2
H9B C9 H9A 107.4
C9 C10 H10C 109.5
C9 C10 H10A 109.5
H10C C10 H10A 109.5
C9 C10 H10B 109.5
H10C C10 H10B 109.5
H10A C10 H10B 109.5
C12 C11 P1 117.9(2)
C12 C11 H11B 107.8
P1 C11 H11B 107.8
C12 C11 H11A 107.8
P1 C11 H11A 107.8
H11B C11 H11A 107.2
C13 C12 C11 113.4(4)
C13 C12 H12B 108.9
C11 C12 H12B 108.9
C13 C12 H12A 108.9
C11 C12 H12A 108.9
H12B C12 H12A 107.7
C12 C13 C14 113.7(4)
C12 C13 H13B 108.8
C14 C13 H13B 108.8
C12 C13 H13A 108.8
C14 C13 H13A 108.8
H13B C13 H13A 107.7
C13 C14 H14C 109.5
C13 C14 H14A 109.5
H14C C14 H14A 109.5
C13 C14 H14B 109.5
H14C C14 H14B 109.5
H14A C14 H14B 109.5
C16 C15 P1 117.1(2)
C16 C15 H15B 108.0
P1 C15 H15B 108.0
C16 C15 H15A 108.0
P1 C15 H15A 108.0
H15B C15 H15A 107.3
C15 C16 C17 114.0(3)
C15 C16 H16B 108.8
C17 C16 H16B 108.8
C15 C16 H16A 108.8
C17 C16 H16A 108.8
H16B C16 H16A 107.7
C18 C17 C16 113.5(4)
C18 C17 H17B 108.9
C16 C17 H17B 108.9
C18 C17 H17A 108.9
C16 C17 H17A 108.9
H17B C17 H17A 107.7
C17 C18 H18C 109.5
C17 C18 H18A 109.5
H18C C18 H18A 109.5
C17 C18 H18B 109.5
H18C C18 H18B 109.5
H18A C18 H18B 109.5
C27 P2 C23 105.10(12)
C27 P2 C19 105.24(13)
C23 P2 C19 101.09(13)
C27 P2 Rh1 114.03(9)
C23 P2 Rh1 114.71(9)
C19 P2 Rh1 115.25(10)
C20 C19 P2 116.45(19)
C20 C19 H19B 108.2
P2 C19 H19B 108.2
C20 C19 H19A 108.2
P2 C19 H19A 108.2
H19B C19 H19A 107.3
C21 C20 C19 111.9(3)
C21 C20 H20B 109.2
C19 C20 H20B 109.2
C21 C20 H20A 109.2
C19 C20 H20A 109.2
H20B C20 H20A 107.9
C22 C21 C20 112.8(4)
C22 C21 H21B 109.0
C20 C21 H21B 109.0
C22 C21 H21A 109.0
C20 C21 H21A 109.0
H21B C21 H21A 107.8
C21 C22 H22C 109.5
C21 C22 H22A 109.5
H22C C22 H22A 109.5
C21 C22 H22B 109.5
H22C C22 H22B 109.5
H22A C22 H22B 109.5
C24 C23 P2 115.92(18)
C24 C23 H23B 108.3
P2 C23 H23B 108.3
C24 C23 H23A 108.3
P2 C23 H23A 108.3
H23B C23 H23A 107.4
C23 C24 C25 111.9(2)
C23 C24 H24B 109.2
C25 C24 H24B 109.2
C23 C24 H24A 109.2
C25 C24 H24A 109.2
H24B C24 H24A 107.9
C26 C25 C24 112.2(3)
C26 C25 H25B 109.2
C24 C25 H25B 109.2
C26 C25 H25A 109.2
C24 C25 H25A 109.2
H25B C25 H25A 107.9
C25 C26 H26C 109.5
C25 C26 H26A 109.5
H26C C26 H26A 109.5
C25 C26 H26B 109.5
H26C C26 H26B 109.5
H26A C26 H26B 109.5
C28 C27 P2 115.66(19)
C28 C27 H27B 108.4
P2 C27 H27B 108.4
C28 C27 H27A 108.4
P2 C27 H27A 108.4
H27B C27 H27A 107.4
C29 C28 C27 114.7(3)
C29 C28 H28B 108.6
C27 C28 H28B 108.6
C29 C28 H28A 108.6
C27 C28 H28A 108.6
H28B C28 H28A 107.6
C30 C29 C28 114.4(4)
C30 C29 H29B 108.7
C28 C29 H29B 108.7
C30 C29 H29A 108.7
C28 C29 H29A 108.7
H29B C29 H29A 107.6
C29 C30 H30C 109.5
C29 C30 H30A 109.5
H30C C30 H30A 109.5
C29 C30 H30B 109.5
H30C C30 H30B 109.5
H30A C30 H30B 109.5

loop_
_geom_bond_atom_site_label_1
_geom_bond_atom_site_label_2
_geom_bond_distance
_geom_bond_publ_flag
Rh1 N1 2.0322(18) y
Rh1 N3 2.0538(19) y
Rh1 Cl1 2.3450(7) y
Rh1 Cl2 2.3634(7) y
Rh1 P2 2.3657(7) y
Rh1 P1 2.3732(8) y
N1 C1 1.352(3) ?
N1 C3 1.362(3) ?
C1 N2 1.335(3) ?
C1 C4 1.434(3) ?
N2 C2 1.373(3) ?
C2 C3 1.363(3) ?
C2 H2 0.9300 ?
C3 H3 0.9300 ?
N3 C4 1.335(3) ?
N3 C6 1.375(3) ?
C4 N4 1.337(3) ?
N4 C5 1.378(3) ?
N4 H4 0.80(3) ?
C5 C6 1.350(3) ?
C5 H5 0.9300 ?
C6 H6 0.9300 ?
P1 C7 1.828(3) ?
P1 C11 1.831(3) ?
P1 C15 1.843(3) ?
C7 C8 1.518(4) ?
C7 H7B 0.9700 ?
C7 H7A 0.9700 ?
C8 C9 1.507(5) ?
C8 H8B 0.9700 ?
C8 H8A 0.9700 ?
C9 C10 1.487(6) ?
C9 H9B 0.9700 ?
C9 H9A 0.9700 ?
C10 H10C 0.9600 ?
C10 H10A 0.9600 ?
C10 H10B 0.9600 ?
C11 C12 1.507(5) ?
C11 H11B 0.9700 ?
C11 H11A 0.9700 ?
C12 C13 1.494(5) ?
C12 H12B 0.9700 ?
C12 H12A 0.9700 ?
C13 C14 1.498(7) ?
C13 H13B 0.9700 ?
C13 H13A 0.9700 ?
C14 H14C 0.9600 ?
C14 H14A 0.9600 ?
C14 H14B 0.9600 ?
C15 C16 1.507(5) ?
C15 H15B 0.9700 ?
C15 H15A 0.9700 ?
C16 C17 1.519(5) ?
C16 H16B 0.9700 ?
C16 H16A 0.9700 ?
C17 C18 1.502(6) ?
C17 H17B 0.9700 ?
C17 H17A 0.9700 ?
C18 H18C 0.9600 ?
C18 H18A 0.9600 ?
C18 H18B 0.9600 ?
P2 C27 1.823(2) ?
P2 C23 1.831(2) ?
P2 C19 1.839(3) ?
C19 C20 1.521(4) ?
C19 H19B 0.9700 ?
C19 H19A 0.9700 ?
C20 C21 1.516(4) ?
C20 H20B 0.9700 ?
C20 H20A 0.9700 ?
C21 C22 1.510(6) ?
C21 H21B 0.9700 ?
C21 H21A 0.9700 ?
C22 H22C 0.9600 ?
C22 H22A 0.9600 ?
C22 H22B 0.9600 ?
C23 C24 1.521(4) ?
C23 H23B 0.9700 ?
C23 H23A 0.9700 ?
C24 C25 1.522(4) ?
C24 H24B 0.9700 ?
C24 H24A 0.9700 ?
C25 C26 1.511(4) ?
C25 H25B 0.9700 ?
C25 H25A 0.9700 ?
C26 H26C 0.9600 ?
C26 H26A 0.9600 ?
C26 H26B 0.9600 ?
C27 C28 1.527(4) ?
C27 H27B 0.9700 ?
C27 H27A 0.9700 ?
C28 C29 1.500(5) ?
C28 H28B 0.9700 ?
C28 H28A 0.9700 ?
C29 C30 1.437(6) ?
C29 H29B 0.9700 ?
C29 H29A 0.9700 ?
C30 H30C 0.9600 ?
C30 H30A 0.9600 ?
C30 H30B 0.9600 ?

loop_
_geom_hbond_atom_site_label_D
_geom_hbond_atom_site_label_H
_geom_hbond_atom_site_label_A
_geom_hbond_site_symmetry_A
_geom_hbond_distance_DH
_geom_hbond_distance_HA
_geom_hbond_distance_DA
_geom_hbond_angle_DHA
N4 H4 N2 3_666 0.80(3) 1.98(3) 2.772(3) 176(3)

loop_
_geom_torsion_atom_site_label_1
_geom_torsion_atom_site_label_2
_geom_torsion_atom_site_label_3
_geom_torsion_atom_site_label_4
_geom_torsion
N3 Rh1 N1 C1 2.99(16)
Cl1 Rh1 N1 C1 -175.70(16)
P2 Rh1 N1 C1 -87.29(16)
P1 Rh1 N1 C1 96.24(16)
N3 Rh1 N1 C3 178.3(3)
Cl1 Rh1 N1 C3 -0.4(3)
P2 Rh1 N1 C3 88.0(3)
P1 Rh1 N1 C3 -88.5(3)
C3 N1 C1 N2 0.2(3)
Rh1 N1 C1 N2 176.96(16)
C3 N1 C1 C4 -179.7(2)
Rh1 N1 C1 C4 -2.9(3)
N1 C1 N2 C2 -0.2(3)
C4 C1 N2 C2 179.6(3)
C1 N2 C2 C3 0.1(3)
C1 N1 C3 C2 -0.1(3)
Rh1 N1 C3 C2 -175.67(19)
N2 C2 C3 N1 0.0(3)
N1 Rh1 N3 C4 -2.58(16)
Cl2 Rh1 N3 C4 177.40(16)
P2 Rh1 N3 C4 87.08(16)
P1 Rh1 N3 C4 -93.37(16)
N1 Rh1 N3 C6 178.7(3)
Cl2 Rh1 N3 C6 -1.3(3)
P2 Rh1 N3 C6 -91.6(3)
P1 Rh1 N3 C6 87.9(3)
C6 N3 C4 N4 -0.1(3)
Rh1 N3 C4 N4 -179.23(16)
C6 N3 C4 C1 -179.0(2)
Rh1 N3 C4 C1 1.9(3)
N2 C1 C4 N3 -179.2(2)
N1 C1 C4 N3 0.7(3)
N2 C1 C4 N4 2.2(5)
N1 C1 C4 N4 -178.0(2)
N3 C4 N4 C5 0.0(3)
C1 C4 N4 C5 178.6(3)
C4 N4 C5 C6 0.2(3)
N4 C5 C6 N3 -0.3(3)
C4 N3 C6 C5 0.2(3)
Rh1 N3 C6 C5 179.00(19)
N1 Rh1 P1 C7 35.28(11)
N3 Rh1 P1 C7 114.32(11)
Cl1 Rh1 P1 C7 -57.95(10)
Cl2 Rh1 P1 C7 -151.55(10)
N1 Rh1 P1 C11 156.52(13)
N3 Rh1 P1 C11 -124.43(13)
Cl1 Rh1 P1 C11 63.29(12)
Cl2 Rh1 P1 C11 -30.31(12)
N1 Rh1 P1 C15 -86.56(13)
N3 Rh1 P1 C15 -7.52(13)
Cl1 Rh1 P1 C15 -179.79(12)
Cl2 Rh1 P1 C15 86.61(12)
C11 P1 C7 C8 53.0(3)
C15 P1 C7 C8 -52.6(3)
Rh1 P1 C7 C8 -179.5(2)
P1 C7 C8 C9 -172.4(3)
C7 C8 C9 C10 -171.0(4)
C7 P1 C11 C12 53.7(3)
C15 P1 C11 C12 163.9(3)
Rh1 P1 C11 C12 -71.0(3)
P1 C11 C12 C13 -177.9(3)
C11 C12 C13 C14 174.6(4)
C7 P1 C15 C16 -49.8(3)
C11 P1 C15 C16 -159.2(3)
Rh1 P1 C15 C16 75.0(3)
P1 C15 C16 C17 -163.0(3)
C15 C16 C17 C18 176.7(3)
N1 Rh1 P2 C27 -140.17(11)
N3 Rh1 P2 C27 140.85(11)
Cl1 Rh1 P2 C27 -46.89(10)
Cl2 Rh1 P2 C27 46.67(10)
N1 Rh1 P2 C23 98.54(11)
N3 Rh1 P2 C23 19.57(11)
Cl1 Rh1 P2 C23 -168.17(10)
Cl2 Rh1 P2 C23 -74.61(10)
N1 Rh1 P2 C19 -18.28(11)
N3 Rh1 P2 C19 -97.26(11)
Cl1 Rh1 P2 C19 75.01(10)
Cl2 Rh1 P2 C19 168.56(10)
C27 P2 C19 C20 52.7(2)
C23 P2 C19 C20 161.8(2)
Rh1 P2 C19 C20 -73.9(2)
P2 C19 C20 C21 175.0(3)
C19 C20 C21 C22 176.3(4)
C27 P2 C23 C24 -53.6(2)
C19 P2 C23 C24 -162.9(2)
Rh1 P2 C23 C24 72.5(2)
P2 C23 C24 C25 -170.9(2)
C23 C24 C25 C26 -176.5(3)
C23 P2 C27 C28 -53.1(3)
C19 P2 C27 C28 53.1(2)
Rh1 P2 C27 C28 -179.6(2)
P2 C27 C28 C29 173.0(3)
C27 C28 C29 C30 64.2(5)
